data_7251726
loop_
_publ_author_name
'Majumdar, Dhrubajyoti'
'Frontera, Antonio'
'Philip, Jessica Elizabeth'
'Gassoumi, Bouzid'
'Burguera, Sergi'
'Roy, Sourav'
'Ayachi, Sahbi'

_publ_section_title
;
 Influence of pseudohalide anions on non-covalent supramolecular synthons
 in Hg(ii) complexes with an 8-aminoquinoline ligand: DFT approach and
 biological implications.
;
_journal_issue 1
_journal_name_full 'RSC advances'
_journal_page_first 332
_journal_page_last 352
_journal_paper_doi 10.1039/d5ra09546h
_journal_volume 16
_journal_year 2025
_chemical_formula_moiety 'C10 H8 Cl Hg N3 Se'
_chemical_formula_sum 'C10 H8 Cl Hg N3 Se'
_chemical_formula_weight 485.19
_space_group_crystal_system monoclinic
_space_group_IT_number 14
_space_group_name_Hall '-P 2ybc'
_space_group_name_H-M_alt 'P 1 21/c 1'
_atom_sites_solution_hydrogens geom
_atom_sites_solution_primary dual
_audit_creation_date 2024-01-13
_audit_creation_method
;
Olex2 1.2
(compiled 2018.05.29 svn.r3508 for OlexSys, GUI svn.r5506)
;
_audit_update_record
;
2025-04-01 deposited with the CCDC.	2025-12-17 downloaded from the CCDC.
;
_cell_angle_alpha 90
_cell_angle_beta 106.55(4)
_cell_angle_gamma 90
_cell_formula_units_Z 4
_cell_length_a 10.780(17)
_cell_length_b 14.69(2)
_cell_length_c 7.948(12)
_cell_measurement_reflns_used 3642
_cell_measurement_temperature 298
_cell_measurement_theta_max 20.00
_cell_measurement_theta_min 2.77
_cell_volume 1206(3)
_computing_cell_refinement 'SAINT V8.40B (?, 2016)'
_computing_data_reduction 'SAINT V8.40B (?, 2016)'
_computing_molecular_graphics 'Olex2 (Dolomanov et al., 2009)'
_computing_publication_material 'Olex2 (Dolomanov et al., 2009)'
_computing_structure_refinement 'ShelXL (Sheldrick, 2015)'
_computing_structure_solution 'ShelXT (Sheldrick, 2015)'
_diffrn_ambient_temperature 298
_diffrn_measured_fraction_theta_full 0.997
_diffrn_measured_fraction_theta_max 0.985
_diffrn_measurement_device_type 'Bruker APEX-II CCD'
_diffrn_measurement_method '\f and \w scans'
_diffrn_radiation_type MoK\a
_diffrn_radiation_wavelength 0.71073
_diffrn_reflns_av_R_equivalents 0.1609
_diffrn_reflns_av_unetI/netI 0.0664
_diffrn_reflns_Laue_measured_fraction_full 0.997
_diffrn_reflns_Laue_measured_fraction_max 0.985
_diffrn_reflns_limit_h_max 12
_diffrn_reflns_limit_h_min -12
_diffrn_reflns_limit_k_max 17
_diffrn_reflns_limit_k_min -17
_diffrn_reflns_limit_l_max 9
_diffrn_reflns_limit_l_min -9
_diffrn_reflns_number 37667
_diffrn_reflns_point_group_measured_fraction_full 0.997
_diffrn_reflns_point_group_measured_fraction_max 0.985
_diffrn_reflns_theta_full 25.242
_diffrn_reflns_theta_max 25.351
_diffrn_reflns_theta_min 1.971
_diffrn_standards_number 0
_exptl_absorpt_coefficient_mu 15.972
_exptl_absorpt_correction_T_max 0.7452
_exptl_absorpt_correction_T_min 0.1620
_exptl_absorpt_correction_type multi-scan
_exptl_absorpt_process_details
'SADABS-2016/2 (Bruker,2016/2) was used for absorption correction. wR2(int) was 0.1880 before and 0.1123 after correction. The Ratio of minimum to maximum transmission is 0.2174. The \l/2 correction factor is Not present.'
_exptl_crystal_colour 'clear light brown'
_exptl_crystal_colour_lustre clear
_exptl_crystal_colour_modifier light
_exptl_crystal_colour_primary brown
_exptl_crystal_density_diffrn 2.672
_exptl_crystal_description block
_exptl_crystal_F_000 880
_exptl_crystal_size_max 0.3
_exptl_crystal_size_mid 0.24
_exptl_crystal_size_min 0.02
_refine_diff_density_max 1.477
_refine_diff_density_min -1.654
_refine_diff_density_rms 0.210
_refine_ls_extinction_coef 0.0027(4)
_refine_ls_extinction_expression Fc^*^=kFc[1+0.001xFc^2^\l^3^/sin(2\q)]^-1/4^
_refine_ls_extinction_method 'SHELXL-2016/4 (Sheldrick 2016)'
_refine_ls_goodness_of_fit_ref 1.022
_refine_ls_hydrogen_treatment constr
_refine_ls_matrix_type full
_refine_ls_number_parameters 146
_refine_ls_number_reflns 2174
_refine_ls_number_restraints 0
_refine_ls_restrained_S_all 1.022
_refine_ls_R_factor_all 0.0744
_refine_ls_R_factor_gt 0.0440
_refine_ls_shift/su_max 0.001
_refine_ls_shift/su_mean 0.000
_refine_ls_structure_factor_coef Fsqd
_refine_ls_weighting_details 'w=1/[\s^2^(Fo^2^)+(0.0523P)^2^+7.0547P] where P=(Fo^2^+2Fc^2^)/3'
_refine_ls_weighting_scheme calc
_refine_ls_wR_factor_gt 0.1034
_refine_ls_wR_factor_ref 0.1214
_reflns_Friedel_coverage 0.000
_reflns_number_gt 1554
_reflns_number_total 2174
_reflns_threshold_expression 'I > 2\s(I)'
_cod_data_source_file d5ra09546h2.cif
_cod_data_source_block kkk
_cod_database_code 7251726
_shelx_shelxl_version_number 2016/4
_shelx_space_group_comment
;
The symmetry employed for this shelxl refinement is uniquely defined
by the following loop, which should always be used as a source of
symmetry information in preference to the above space-group names.
They are only intended as comments.
;
_shelx_estimated_absorpt_t_max 0.741
_shelx_estimated_absorpt_t_min 0.087
_olex2_refinement_description
;
1. Fixed Uiso
 At 1.2 times of:
  All C(H) groups, All N(H,H) groups
2.a Secondary CH2 refined with riding coordinates:
 N2(H2A,H2B)
2.b Aromatic/amide H refined with riding coordinates:
 C3(H3), C7(H7), C2(H2), C9(H9), C1(H1), C8(H8)
;
_olex2_submission_special_instructions 'No special instructions were received'

loop_
_space_group_symop_operation_xyz
'x, y, z'
'-x, y+1/2, -z+1/2'
'-x, -y, -z'
'x, -y-1/2, z-1/2'

loop_
_atom_site_label
_atom_site_type_symbol
_atom_site_fract_x
_atom_site_fract_y
_atom_site_fract_z
_atom_site_U_iso_or_equiv
_atom_site_adp_type
_atom_site_occupancy
_atom_site_site_symmetry_order
_atom_site_calc_flag
_atom_site_refinement_flags_posn
_atom_site_refinement_flags_adp
_atom_site_refinement_flags_occupancy
_atom_site_disorder_assembly
_atom_site_disorder_group
Hg1 Hg 0.65301(5) 0.34117(3) 0.27567(6) 0.0532(3) Uani 1 1 d . . . . .
Se1 Se 0.45559(12) 0.29411(10) 0.03803(17) 0.0556(4) Uani 1 1 d . . . . .
Cl1 Cl 0.8089(3) 0.21100(19) 0.4052(4) 0.0501(7) Uani 1 1 d . . . . .
N1 N 0.7935(8) 0.4634(6) 0.2980(11) 0.037(2) Uani 1 1 d . . . . .
N2 N 0.6688(9) 0.4116(6) 0.5458(12) 0.046(2) Uani 1 1 d . . . . .
H2A H 0.589529 0.422760 0.554017 0.056 Uiso 1 1 calc R . . . .
H2B H 0.707418 0.373776 0.632297 0.056 Uiso 1 1 calc R . . . .
C5 C 0.8059(10) 0.5194(7) 0.4399(12) 0.032(2) Uani 1 1 d . . . . .
C6 C 0.7412(10) 0.4968(7) 0.5676(14) 0.038(2) Uani 1 1 d . . . . .
C4 C 0.8820(11) 0.5996(7) 0.4620(13) 0.038(2) Uani 1 1 d . . . . .
C3 C 0.9485(10) 0.6186(8) 0.3365(13) 0.038(2) Uani 1 1 d . . . . .
H3 H 1.001014 0.669873 0.349151 0.046 Uiso 1 1 calc R . . . .
C7 C 0.7437(11) 0.5567(7) 0.7018(15) 0.042(3) Uani 1 1 d . . . . .
H7 H 0.697501 0.543876 0.781476 0.051 Uiso 1 1 calc R . . . .
C2 C 0.9357(11) 0.5621(8) 0.1970(15) 0.044(3) Uani 1 1 d . . . . .
H2 H 0.978860 0.574536 0.113545 0.053 Uiso 1 1 calc R . . . .
C9 C 0.8845(13) 0.6572(8) 0.6062(16) 0.053(3) Uani 1 1 d . . . . .
H9 H 0.934587 0.709755 0.623196 0.063 Uiso 1 1 calc R . . . .
C1 C 0.8573(12) 0.4852(8) 0.1806(14) 0.046(3) Uani 1 1 d . . . . .
H1 H 0.848621 0.447270 0.084190 0.055 Uiso 1 1 calc R . . . .
C8 C 0.8167(13) 0.6376(8) 0.7179(15) 0.051(3) Uani 1 1 d . . . . .
H8 H 0.817486 0.678081 0.808169 0.061 Uiso 1 1 calc R . . . .
C10 C 0.4728(11) 0.3817(11) -0.1168(15) 0.054(3) Uani 1 1 d . . . . .
N3 N 0.4816(11) 0.4345(11) -0.2205(15) 0.082(4) Uani 1 1 d . . . . .

loop_
_atom_site_aniso_label
_atom_site_aniso_U_11
_atom_site_aniso_U_22
_atom_site_aniso_U_33
_atom_site_aniso_U_23
_atom_site_aniso_U_13
_atom_site_aniso_U_12
Hg1 0.0469(4) 0.0478(3) 0.0528(3) -0.0002(2) -0.0052(2) -0.0086(2)
Se1 0.0341(7) 0.0708(9) 0.0566(8) -0.0072(6) 0.0042(6) -0.0103(6)
Cl1 0.0440(18) 0.0448(16) 0.0538(16) 0.0022(13) 0.0018(14) 0.0030(13)
N1 0.027(5) 0.038(5) 0.040(5) -0.001(4) 0.002(4) 0.005(4)
N2 0.044(6) 0.050(6) 0.048(5) -0.002(4) 0.020(5) -0.003(5)
C5 0.025(6) 0.035(5) 0.032(5) 0.005(4) 0.001(4) 0.013(5)
C6 0.018(6) 0.049(6) 0.043(6) 0.002(5) 0.003(5) 0.009(5)
C4 0.035(6) 0.036(6) 0.039(6) -0.004(5) 0.003(5) 0.002(5)
C3 0.027(6) 0.041(6) 0.043(6) 0.013(5) 0.003(5) 0.001(5)
C7 0.030(7) 0.050(7) 0.049(6) -0.006(5) 0.016(5) -0.001(5)
C2 0.031(7) 0.056(7) 0.043(6) 0.007(5) 0.006(5) -0.003(5)
C9 0.056(9) 0.040(6) 0.056(7) -0.017(6) 0.006(7) 0.000(6)
C1 0.055(8) 0.042(6) 0.040(6) 0.000(5) 0.012(6) 0.000(6)
C8 0.060(9) 0.055(7) 0.042(6) -0.024(5) 0.022(7) -0.006(6)
C10 0.030(7) 0.093(9) 0.036(6) 0.000(7) 0.004(5) 0.013(7)
N3 0.047(8) 0.139(12) 0.057(7) 0.036(8) 0.011(6) 0.026(8)

loop_
_atom_type_symbol
_atom_type_description
_atom_type_scat_dispersion_real
_atom_type_scat_dispersion_imag
_atom_type_scat_source
C C 0.0033 0.0016 'International Tables Vol C Tables 4.2.6.8 and 6.1.1.4'
H H 0.0000 0.0000 'International Tables Vol C Tables 4.2.6.8 and 6.1.1.4'
Cl Cl 0.1484 0.1585 'International Tables Vol C Tables 4.2.6.8 and 6.1.1.4'
Hg Hg -2.3894 9.2266 'International Tables Vol C Tables 4.2.6.8 and 6.1.1.4'
N N 0.0061 0.0033 'International Tables Vol C Tables 4.2.6.8 and 6.1.1.4'
Se Se -0.0929 2.2259 'International Tables Vol C Tables 4.2.6.8 and 6.1.1.4'

loop_
_geom_angle_atom_site_label_1
_geom_angle_atom_site_label_2
_geom_angle_atom_site_label_3
_geom_angle
_geom_angle_site_symmetry_1
_geom_angle_site_symmetry_3
_geom_angle_publ_flag
Se1 Hg1 Cl1 114.60(12) . . ?
N1 Hg1 Se1 131.7(2) . . ?
N1 Hg1 Cl1 102.0(2) . . ?
N1 Hg1 N2 73.3(3) . . ?
N2 Hg1 Se1 129.5(2) . . ?
N2 Hg1 Cl1 95.3(3) . . ?
C10 Se1 Hg1 95.0(4) . . ?
C5 N1 Hg1 115.8(7) . . ?
C1 N1 Hg1 125.6(7) . . ?
C1 N1 C5 118.6(9) . . ?
Hg1 N2 H2A 109.1 . . ?
Hg1 N2 H2B 109.1 . . ?
H2A N2 H2B 107.8 . . ?
C6 N2 Hg1 112.5(6) . . ?
C6 N2 H2A 109.1 . . ?
C6 N2 H2B 109.1 . . ?
N1 C5 C6 119.6(10) . . ?
N1 C5 C4 121.2(9) . . ?
C4 C5 C6 119.3(9) . . ?
C5 C6 N2 118.0(9) . . ?
C7 C6 N2 122.1(10) . . ?
C7 C6 C5 119.8(10) . . ?
C5 C4 C9 118.2(10) . . ?
C3 C4 C5 118.0(9) . . ?
C3 C4 C9 123.8(11) . . ?
C4 C3 H3 120.0 . . ?
C2 C3 C4 120.1(10) . . ?
C2 C3 H3 120.0 . . ?
C6 C7 H7 120.1 . . ?
C6 C7 C8 119.7(10) . . ?
C8 C7 H7 120.1 . . ?
C3 C2 H2 120.4 . . ?
C3 C2 C1 119.2(10) . . ?
C1 C2 H2 120.4 . . ?
C4 C9 H9 119.3 . . ?
C8 C9 C4 121.5(11) . . ?
C8 C9 H9 119.3 . . ?
N1 C1 C2 122.9(11) . . ?
N1 C1 H1 118.5 . . ?
C2 C1 H1 118.5 . . ?
C7 C8 H8 119.4 . . ?
C9 C8 C7 121.3(10) . . ?
C9 C8 H8 119.4 . . ?
N3 C10 Se1 177.1(13) . . ?

loop_
_geom_bond_atom_site_label_1
_geom_bond_atom_site_label_2
_geom_bond_distance
_geom_bond_site_symmetry_2
_geom_bond_publ_flag
Hg1 Se1 2.507(3) . ?
Hg1 Cl1 2.560(4) . ?
Hg1 N1 2.322(9) . ?
Hg1 N2 2.346(9) . ?
Se1 C10 1.825(15) . ?
N1 C5 1.371(13) . ?
N1 C1 1.346(15) . ?
N2 H2A 0.8900 . ?
N2 H2B 0.8900 . ?
N2 C6 1.458(14) . ?
C5 C6 1.424(14) . ?
C5 C4 1.418(15) . ?
C6 C7 1.377(15) . ?
C4 C3 1.412(15) . ?
C4 C9 1.419(15) . ?
C3 H3 0.9300 . ?
C3 C2 1.361(16) . ?
C7 H7 0.9300 . ?
C7 C8 1.411(16) . ?
C2 H2 0.9300 . ?
C2 C1 1.395(16) . ?
C9 H9 0.9300 . ?
C9 C8 1.331(18) . ?
C1 H1 0.9300 . ?
C8 H8 0.9300 . ?
C10 N3 1.155(17) . ?
